data_4338142
loop_
_publ_author_name
'Shieh, Minghuey'
'Chu, Yen-Yi'
'Jang, Li-Fing'
'Ho, Chia-Hua'

_publ_section_title
;
 CO and CO2 Fixation by Se-Ru-CO Hydride Clusters.
;
_journal_issue 9
_journal_name_full 'Inorganic chemistry'
_journal_page_first 4284
_journal_page_last 4286
_journal_paper_doi 10.1021/ic500821z
_journal_volume 53
_journal_year 2014
_chemical_formula_moiety 'C78 H70 N3 O52 Ru20 Se8'
_chemical_formula_sum 'C78 H70 N3 O52 Ru20 Se8'
_chemical_formula_weight 4534.45
_chemical_name_systematic
;
 ?
;
_space_group_IT_number 2
_symmetry_cell_setting triclinic
_symmetry_space_group_name_Hall '-P 1'
_symmetry_space_group_name_H-M 'P -1'
_atom_sites_solution_hydrogens geom
_atom_sites_solution_primary direct
_atom_sites_solution_secondary difmap
_audit_creation_method SHELXL-97
_cell_angle_alpha 74.1840(10)
_cell_angle_beta 77.9590(10)
_cell_angle_gamma 79.3190(10)
_cell_formula_units_Z 2
_cell_length_a 15.7439(3)
_cell_length_b 20.5616(5)
_cell_length_c 26.8211(6)
_cell_measurement_reflns_used 60488
_cell_measurement_temperature 200(2)
_cell_measurement_theta_max 25.682
_cell_measurement_theta_min 2.037
_cell_volume 8093.5(3)
_computing_cell_refinement 'HKL Scalepack (Otwinowski & Minor 1997)'
_computing_data_collection 'Collect (Nonius BV, 1997-2000)'
_computing_data_reduction 'HKL Denzo and Scalepack (Otwinowski & Minor 19'
_computing_molecular_graphics 'Ortep-3 for Windows (Farrugia, 1997)'
_computing_publication_material 'WinGX publication routines (Farrugia, 1999)'
_computing_structure_refinement 'SHELXL-97 (Sheldrick, 1997)'
_computing_structure_solution 'SHELXS-86 (Sheldrick, 1986)'
_diffrn_ambient_temperature 200(2)
_diffrn_detector_area_resol_mean 9
_diffrn_measured_fraction_theta_full 0.981
_diffrn_measured_fraction_theta_max 0.981
_diffrn_measurement_device_type KappaCCD
_diffrn_measurement_method 'CCD rotation images, thick slices'
_diffrn_radiation_monochromator graphite
_diffrn_radiation_source 'fine-focus sealed tube'
_diffrn_radiation_type MoK\a
_diffrn_radiation_wavelength 0.71073
_diffrn_reflns_av_R_equivalents 0.0990
_diffrn_reflns_av_sigmaI/netI 0.2181
_diffrn_reflns_limit_h_max 19
_diffrn_reflns_limit_h_min -19
_diffrn_reflns_limit_k_max 19
_diffrn_reflns_limit_k_min -25
_diffrn_reflns_limit_l_max 32
_diffrn_reflns_limit_l_min -32
_diffrn_reflns_number 65735
_diffrn_reflns_theta_full 25.70
_diffrn_reflns_theta_max 25.70
_diffrn_reflns_theta_min 2.08
_exptl_absorpt_coefficient_mu 3.666
_exptl_absorpt_correction_T_max 0.7621
_exptl_absorpt_correction_T_min 0.6735
_exptl_absorpt_correction_type multi-scan
_exptl_absorpt_process_details
;
 ?
;
_exptl_crystal_colour black
_exptl_crystal_density_diffrn 1.861
_exptl_crystal_density_method 'not measured'
_exptl_crystal_description prism
_exptl_crystal_F_000 4254
_exptl_crystal_size_max 0.17
_exptl_crystal_size_mid 0.08
_exptl_crystal_size_min 0.03
_refine_diff_density_max 1.283
_refine_diff_density_min -1.334
_refine_diff_density_rms 0.321
_refine_ls_extinction_method none
_refine_ls_goodness_of_fit_ref 0.916
_refine_ls_hydrogen_treatment constr
_refine_ls_matrix_type full
_refine_ls_number_parameters 1308
_refine_ls_number_reflns 30252
_refine_ls_number_restraints 1
_refine_ls_restrained_S_all 0.916
_refine_ls_R_factor_all 0.1885
_refine_ls_R_factor_gt 0.0768
_refine_ls_shift/su_max 0.001
_refine_ls_shift/su_mean 0.000
_refine_ls_structure_factor_coef Fsqd
_refine_ls_weighting_details 'calc w=1/[\s^2^(Fo^2^)+(0.0887P)^2^+0.0000P] where P=(Fo^2^+2Fc^2^)/3'
_refine_ls_weighting_scheme calc
_refine_ls_wR_factor_gt 0.1921
_refine_ls_wR_factor_ref 0.2202
_reflns_number_gt 11012
_reflns_number_total 30252
_reflns_threshold_expression >2sigma(I)
_cod_data_source_file ic500821z_si_002.cif
_cod_data_source_block 4
_cod_depositor_comments 'Adding full bibliography for 4338139--4338144.cif.'
_cod_original_cell_volume 8093.7(3)
_cod_database_code 4338142

loop_
_symmetry_equiv_pos_as_xyz
'x, y, z'
'-x, -y, -z'

loop_
_atom_site_label
_atom_site_type_symbol
_atom_site_fract_x
_atom_site_fract_y
_atom_site_fract_z
_atom_site_U_iso_or_equiv
_atom_site_adp_type
_atom_site_occupancy
_atom_site_symmetry_multiplicity
_atom_site_calc_flag
_atom_site_refinement_flags
_atom_site_disorder_assembly
_atom_site_disorder_group
C1 C 0.3659(13) 0.3950(9) 0.2995(9) 0.084(6) Uani 1 1 d . B .
C2 C 0.3317(11) 0.3925(9) 0.4019(8) 0.076(6) Uani 1 1 d . B .
C3 C 0.3196(12) 0.2724(8) 0.3771(8) 0.079(6) Uani 1 1 d . A .
C4 C 0.1805(13) 0.1955(11) 0.4494(10) 0.090(7) Uani 1 1 d . . .
C5 C 0.2150(15) 0.1893(11) 0.3430(9) 0.106(9) Uani 1 1 d . . .
C6 C -0.0625(14) 0.3072(10) 0.4242(9) 0.086(6) Uani 1 1 d . A .
C7 C -0.0176(14) 0.2973(10) 0.3260(9) 0.098(7) Uani 1 1 d . A .
C8 C -0.034(3) 0.4345(16) 0.3560(18) 0.082(11) Uiso 0.66(5) 1 d P A 1
O8 O -0.0969(15) 0.4690(11) 0.3500(13) 0.089(9) Uiso 0.66(5) 1 d P A 1
C8A C -0.015(3) 0.432(2) 0.330(2) 0.032(14) Uiso 0.34(5) 1 d P A 2
O8A O -0.0834(19) 0.4608(14) 0.3225(17) 0.039(13) Uiso 0.34(5) 1 d P A 2
C9 C 0.0868(12) 0.5256(10) 0.2772(9) 0.097(7) Uani 1 1 d . . .
C10 C 0.0511(14) 0.5241(10) 0.3809(11) 0.106(9) Uani 1 1 d . . .
C11 C 0.2761(12) 0.5326(8) 0.2626(9) 0.070(5) Uani 1 1 d . . .
C12 C 0.1987(11) 0.6246(7) 0.3225(6) 0.050(4) Uani 1 1 d . . .
C13 C 0.3685(10) 0.5410(7) 0.3319(6) 0.056(5) Uani 1 1 d . . .
C14 C 0.3449(11) 0.6702(8) 0.2702(8) 0.061(5) Uani 1 1 d . . .
C15 C 0.2348(12) 0.7940(9) 0.2935(9) 0.079(6) Uani 1 1 d . B .
C16 C 0.1771(11) 0.7317(8) 0.3966(7) 0.058(5) Uani 1 1 d . B .
C17 C 0.2190(13) 0.8673(8) 0.3751(7) 0.069(5) Uani 1 1 d . A .
C18 C 0.2961(11) 0.8877(8) 0.4634(8) 0.058(5) Uani 1 1 d . . .
C19 C 0.3517(12) 0.9586(9) 0.3626(7) 0.071(5) Uani 1 1 d . . .
C20 C 0.5448(13) 0.7731(9) 0.4640(8) 0.082(6) Uani 1 1 d . B .
C21 C 0.5863(13) 0.8494(11) 0.3692(9) 0.095(7) Uani 1 1 d . B .
C22 C 0.5688(10) 0.6984(8) 0.3832(7) 0.066(5) Uani 1 1 d . A .
C23 C 0.5122(12) 0.6572(8) 0.3045(8) 0.068(5) Uani 1 1 d . . .
C24 C 0.4543(11) 0.5968(10) 0.4072(7) 0.072(5) Uani 1 1 d . . .
C25 C 0.2281(14) 0.5501(11) 0.4414(8) 0.084(4) Uani 1 1 d . B .
C26 C 0.1986(7) 0.5389(9) 0.4995(9) 0.117(6) Uani 1 1 d D . .
H26A H 0.1930 0.5830 0.5073 0.140 Uiso 1 1 d R B .
H26B H 0.2471 0.5108 0.5155 0.140 Uiso 1 1 d R . .
C27A C 0.1170 0.5077 0.5300 0.083 Uiso 0.25 1 d PD B 5
H27A H 0.1123 0.5057 0.5666 0.125 Uiso 0.25 1 calc PR B 5
H27B H 0.1211 0.4625 0.5254 0.125 Uiso 0.25 1 calc PR B 5
H27C H 0.0661 0.5353 0.5171 0.125 Uiso 0.25 1 calc PR B 5
C27 C 0.1997 0.4657 0.5325 0.085 Uiso 0.75 1 d PD B 6
H27D H 0.1790 0.4659 0.5688 0.128 Uiso 0.75 1 calc PR B 6
H27E H 0.2585 0.4423 0.5286 0.128 Uiso 0.75 1 calc PR B 6
H27F H 0.1623 0.4429 0.5209 0.128 Uiso 0.75 1 calc PR B 6
C28 C 0.0543(14) 0.1449(11) 0.2174(6) 0.081(6) Uani 1 1 d . D .
C29 C 0.0322(14) 0.0081(10) 0.2310(7) 0.081(6) Uani 1 1 d . D .
C30 C -0.0414(13) 0.0766(11) 0.3163(7) 0.095(7) Uani 1 1 d . D .
C31 C -0.2053(12) 0.0280(12) 0.3858(8) 0.084(6) Uani 1 1 d . . .
C32 C -0.1927(13) 0.1648(15) 0.3679(7) 0.106(10) Uani 1 1 d . . .
C33 C -0.4030(13) 0.0829(13) 0.2980(7) 0.093(7) Uani 1 1 d . D .
C34 C -0.3829(13) 0.2167(12) 0.2677(8) 0.100(7) Uani 1 1 d . D .
C35 C -0.3265(14) 0.1529(9) 0.1817(7) 0.078(5) Uani 1 1 d . D .
C36 C -0.1829(13) 0.2048(10) 0.1134(7) 0.082(6) Uani 1 1 d . . .
C37 C -0.1947(13) 0.0737(12) 0.1269(7) 0.087(7) Uani 1 1 d . . .
C38 C -0.0073(13) 0.0279(12) 0.1306(8) 0.086(6) Uani 1 1 d . . .
C39 C 0.1312(13) 0.0980(9) 0.1127(6) 0.067(5) Uani 1 1 d . . .
C40 C -0.0121(11) 0.1438(9) 0.0450(7) 0.071(5) Uani 1 1 d . . .
C41 C 0.1431(13) 0.0654(13) 0.0168(8) 0.093(8) Uani 1 1 d . . .
C42 C 0.0533(13) 0.2775(11) -0.0461(7) 0.089(7) Uani 1 1 d . D .
C43 C 0.0859(19) 0.1524(16) -0.0821(7) 0.130(13) Uani 1 1 d . D .
C44 C 0.1439(12) 0.2796(10) -0.1506(7) 0.088(7) Uani 1 1 d . D .
C45 C 0.2773(18) 0.3784(13) -0.1891(8) 0.127(10) Uani 1 1 d . . .
C46 C 0.3132(13) 0.2604(10) -0.2209(8) 0.079(6) Uani 1 1 d . . .
C47 C 0.4706(14) 0.3117(14) -0.1101(10) 0.118(8) Uani 1 1 d . D .
C48 C 0.5102(14) 0.1948(11) -0.1387(9) 0.091(7) Uani 1 1 d . D .
C49 C 0.4328(14) 0.1893(12) -0.0224(8) 0.106(8) Uani 1 1 d . D .
C50 C 0.3255(12) 0.0839(10) 0.0209(8) 0.086(7) Uani 1 1 d . . .
C51 C 0.2828(13) 0.1940(13) 0.0556(9) 0.108(8) Uani 1 1 d . . .
C52 C 0.0371(15) 0.2638(11) 0.0920(9) 0.084(4) Uani 1 1 d . D .
C53 C 0.0274(16) 0.3338(10) 0.0952(8) 0.117(6) Uani 1 1 d . . .
H53A H -0.0145 0.3610 0.0732 0.140 Uiso 1 1 calc R C 3
H53B H 0.0832 0.3508 0.0812 0.140 Uiso 1 1 calc R C 3
C54 C -0.0060 0.3446 0.1561 0.156 Uiso 0.60 1 d P D 3
H54A H -0.0083 0.3918 0.1556 0.234 Uiso 0.60 1 calc PR D 3
H54B H 0.0344 0.3172 0.1784 0.234 Uiso 0.60 1 calc PR D 3
H54C H -0.0632 0.3311 0.1694 0.234 Uiso 0.60 1 calc PR D 3
C54A C -0.0454 0.3667 0.1273 0.148 Uiso 0.40 1 d P D 4
H54D H -0.0353 0.4122 0.1249 0.222 Uiso 0.40 1 calc PR D 4
H54E H -0.0498 0.3410 0.1633 0.222 Uiso 0.40 1 calc PR D 4
H54F H -0.0990 0.3686 0.1149 0.222 Uiso 0.40 1 calc PR D 4
C55 C 0.6415(12) 0.4746(11) 0.3394(9) 0.102(7) Uani 1 1 d . . .
H55A H 0.5868 0.4908 0.3595 0.123 Uiso 1 1 calc R . .
H55B H 0.6311 0.4789 0.3041 0.123 Uiso 1 1 calc R . .
C56 C 0.7106(15) 0.5203(10) 0.3363(10) 0.134(10) Uani 1 1 d . . .
H56A H 0.6906 0.5666 0.3197 0.201 Uiso 1 1 calc R . .
H56B H 0.7649 0.5049 0.3163 0.201 Uiso 1 1 calc R . .
H56C H 0.7194 0.5179 0.3712 0.201 Uiso 1 1 calc R . .
C57 C 0.6960(13) 0.3880(10) 0.4135(7) 0.090(6) Uiso 1 1 d . . .
H57A H 0.7498 0.4072 0.4088 0.109 Uiso 1 1 calc R . .
H57B H 0.7082 0.3390 0.4269 0.109 Uiso 1 1 calc R . .
C58 C 0.6239 0.4190 0.4545 0.114(7) Uiso 1 1 d . . .
H58A H 0.6454 0.4103 0.4870 0.171 Uiso 1 1 calc R . .
H58B H 0.5716 0.3983 0.4605 0.171 Uiso 1 1 calc R . .
H58C H 0.6108 0.4674 0.4409 0.171 Uiso 1 1 calc R . .
C59 C 0.5886(14) 0.3737(10) 0.3646(8) 0.097(6) Uiso 1 1 d . . .
H59A H 0.5793 0.3805 0.3288 0.117 Uiso 1 1 calc R . .
H59B H 0.5385 0.3983 0.3827 0.117 Uiso 1 1 calc R . .
C60 C 0.5930(18) 0.2966(13) 0.3919(10) 0.154(10) Uiso 1 1 d . . .
H60A H 0.5394 0.2811 0.3913 0.232 Uiso 1 1 calc R . .
H60B H 0.6008 0.2894 0.4277 0.232 Uiso 1 1 calc R . .
H60C H 0.6414 0.2716 0.3736 0.232 Uiso 1 1 calc R . .
C61 C 0.7468(15) 0.3741(11) 0.3277(8) 0.108(7) Uiso 1 1 d . . .
H61A H 0.7961 0.3969 0.3268 0.129 Uiso 1 1 calc R . .
H61B H 0.7619 0.3260 0.3434 0.129 Uiso 1 1 calc R . .
C62 C 0.7348(17) 0.3819(12) 0.2726(9) 0.142(9) Uiso 1 1 d . . .
H62A H 0.7881 0.3637 0.2533 0.213 Uiso 1 1 calc R . .
H62B H 0.7204 0.4294 0.2564 0.213 Uiso 1 1 calc R . .
H62C H 0.6882 0.3576 0.2728 0.213 Uiso 1 1 calc R . .
C63 C 0.1623(14) 0.1786(10) 0.7105(8) 0.104(7) Uiso 1 1 d . . .
H63A H 0.2113 0.1993 0.7132 0.125 Uiso 1 1 calc R . .
H63B H 0.1863 0.1370 0.6993 0.125 Uiso 1 1 calc R . .
C64 C 0.1061(16) 0.1591(12) 0.7666(9) 0.136(9) Uiso 1 1 d . . .
H64A H 0.1417 0.1275 0.7901 0.204 Uiso 1 1 calc R . .
H64B H 0.0573 0.1385 0.7648 0.204 Uiso 1 1 calc R . .
H64C H 0.0850 0.1995 0.7794 0.204 Uiso 1 1 calc R . .
C65 C 0.0736(14) 0.2932(11) 0.6836(8) 0.106(7) Uiso 1 1 d . . .
H65A H 0.0372 0.3205 0.6582 0.127 Uiso 1 1 calc R . .
H65B H 0.0356 0.2816 0.7173 0.127 Uiso 1 1 calc R . .
C66 C 0.1357(15) 0.3344(11) 0.6881(8) 0.114(7) Uiso 1 1 d . . .
H66A H 0.1045 0.3748 0.6982 0.171 Uiso 1 1 calc R . .
H66B H 0.1731 0.3470 0.6548 0.171 Uiso 1 1 calc R . .
H66C H 0.1706 0.3087 0.7142 0.171 Uiso 1 1 calc R . .
C67 C 0.1822(13) 0.2349(10) 0.6198(7) 0.091(6) Uiso 1 1 d . . .
H67A H 0.2304 0.2542 0.6251 0.109 Uiso 1 1 calc R . .
H67B H 0.2048 0.1905 0.6128 0.109 Uiso 1 1 calc R . .
C68 C 0.1429(18) 0.2798(13) 0.5753(10) 0.160(10) Uiso 1 1 d . . .
H68A H 0.1864 0.2849 0.5441 0.239 Uiso 1 1 calc R . .
H68B H 0.1209 0.3236 0.5825 0.239 Uiso 1 1 calc R . .
H68C H 0.0955 0.2601 0.5703 0.239 Uiso 1 1 calc R . .
C69 C 0.0392(14) 0.1977(10) 0.6633(8) 0.106(7) Uiso 1 1 d . . .
H69A H 0.0057 0.2308 0.6387 0.127 Uiso 1 1 calc R . .
H69B H 0.0016 0.1899 0.6973 0.127 Uiso 1 1 calc R . .
C70 C 0.0599(15) 0.1307(11) 0.6458(9) 0.125(8) Uiso 1 1 d . . .
H70A H 0.0062 0.1155 0.6450 0.187 Uiso 1 1 calc R . .
H70B H 0.0917 0.0967 0.6701 0.187 Uiso 1 1 calc R . .
H70C H 0.0948 0.1378 0.6114 0.187 Uiso 1 1 calc R . .
C71 C 0.5106(17) 0.9566(13) 0.1996(10) 0.140(9) Uiso 1 1 d . . .
H71A H 0.5173 0.9260 0.1768 0.168 Uiso 1 1 calc R . .
H71B H 0.4773 0.9359 0.2330 0.168 Uiso 1 1 calc R . .
C72 C 0.6023(15) 0.9608(11) 0.2089(9) 0.128(8) Uiso 1 1 d . . .
H72A H 0.6292 0.9160 0.2245 0.192 Uiso 1 1 calc R . .
H72B H 0.5974 0.9901 0.2321 0.192 Uiso 1 1 calc R . .
H72C H 0.6378 0.9788 0.1760 0.192 Uiso 1 1 calc R . .
C73 C 0.439(2) 1.0696(16) 0.2101(12) 0.178(12) Uiso 1 1 d . . .
H73A H 0.4174 1.0453 0.2455 0.213 Uiso 1 1 calc R . .
H73B H 0.4949 1.0825 0.2112 0.213 Uiso 1 1 calc R . .
C74 C 0.3834(19) 1.1284(14) 0.1992(11) 0.162(11) Uiso 1 1 d . . .
H74A H 0.3803 1.1535 0.2251 0.243 Uiso 1 1 calc R . .
H74B H 0.3262 1.1179 0.1999 0.243 Uiso 1 1 calc R . .
H74C H 0.4043 1.1554 0.1650 0.243 Uiso 1 1 calc R . .
C75 C 0.374(2) 0.9983(15) 0.1712(11) 0.160(11) Uiso 1 1 d . . .
H75A H 0.3415 1.0384 0.1517 0.192 Uiso 1 1 calc R . .
H75B H 0.3893 0.9652 0.1499 0.192 Uiso 1 1 calc R . .
C76 C 0.319(2) 0.9710(15) 0.2172(12) 0.190(13) Uiso 1 1 d . . .
H76A H 0.2700 0.9577 0.2084 0.286 Uiso 1 1 calc R . .
H76B H 0.2989 1.0047 0.2373 0.286 Uiso 1 1 calc R . .
H76C H 0.3510 0.9318 0.2376 0.286 Uiso 1 1 calc R . .
C77 C 0.5043(16) 1.0578(12) 0.1263(9) 0.123(8) Uiso 1 1 d . . .
H77A H 0.4635 1.0959 0.1111 0.147 Uiso 1 1 calc R . .
H77B H 0.5530 1.0759 0.1322 0.147 Uiso 1 1 calc R . .
C78 C 0.5371(16) 1.0130(12) 0.0891(9) 0.131(8) Uiso 1 1 d . . .
H78A H 0.5669 1.0386 0.0568 0.197 Uiso 1 1 calc R . .
H78B H 0.4886 0.9965 0.0823 0.197 Uiso 1 1 calc R . .
H78C H 0.5770 0.9751 0.1044 0.197 Uiso 1 1 calc R . .
N1 N 0.6668(9) 0.4026(7) 0.3634(6) 0.074(4) Uani 1 1 d . . .
N2 N 0.1136(8) 0.2281(6) 0.6672(5) 0.063(4) Uani 1 1 d . . .
N3 N 0.4596(12) 1.0186(8) 0.1773(7) 0.104(6) Uani 1 1 d . . .
O1 O 0.4290(9) 0.4014(8) 0.2691(6) 0.117(5) Uani 1 1 d . . .
O2 O 0.3714(9) 0.4017(7) 0.4314(6) 0.099(4) Uani 1 1 d . . .
O3 O 0.3893(8) 0.2397(6) 0.3851(5) 0.093(4) Uani 1 1 d . . .
O4 O 0.1685(11) 0.1609(7) 0.4886(6) 0.117(6) Uani 1 1 d . . .
O5 O 0.2311(13) 0.1505(8) 0.3198(7) 0.144(7) Uani 1 1 d . . .
O6 O -0.1166(9) 0.2944(8) 0.4562(6) 0.117(6) Uani 1 1 d . . .
O7 O -0.0406(11) 0.2726(9) 0.2991(7) 0.143(6) Uani 1 1 d . . .
O9 O 0.0726(10) 0.5640(8) 0.2415(6) 0.131(6) Uani 1 1 d . . .
O10 O 0.0198(10) 0.5641(7) 0.4009(7) 0.113(6) Uani 1 1 d . . .
O11 O 0.2908(10) 0.5378(8) 0.2189(6) 0.112(5) Uani 1 1 d . . .
O12 O 0.1342(7) 0.6604(6) 0.3100(5) 0.080(4) Uani 1 1 d . . .
O13 O 0.4396(7) 0.5131(5) 0.3275(5) 0.081(4) Uani 1 1 d . . .
O14 O 0.3646(8) 0.6909(7) 0.2261(5) 0.088(4) Uani 1 1 d . . .
O15 O 0.2075(10) 0.8140(6) 0.2565(6) 0.101(5) Uani 1 1 d . . .
O16 O 0.1124(9) 0.7139(7) 0.4185(6) 0.103(5) Uani 1 1 d . . .
O17 O 0.1514(9) 0.8987(6) 0.3721(6) 0.101(5) Uani 1 1 d . . .
O18 O 0.2701(9) 0.9013(7) 0.5013(5) 0.088(4) Uani 1 1 d . . .
O19 O 0.3567(10) 1.0130(6) 0.3460(6) 0.121(6) Uani 1 1 d . . .
O20 O 0.5705(11) 0.7644(8) 0.5024(6) 0.125(6) Uani 1 1 d . . .
O21 O 0.6340(10) 0.8842(8) 0.3519(8) 0.134(7) Uani 1 1 d . . .
O22 O 0.6397(7) 0.6687(6) 0.3840(5) 0.083(4) Uani 1 1 d . . .
O23 O 0.5475(8) 0.6367(6) 0.2712(5) 0.076(4) Uani 1 1 d . . .
O24 O 0.4626(8) 0.5445(6) 0.4325(5) 0.088(4) Uani 1 1 d . . .
O25 O 0.2105(8) 0.5112(6) 0.4165(5) 0.078(4) Uani 1 1 d . . .
O26 O 0.2680(7) 0.6009(5) 0.4231(4) 0.063(3) Uani 1 1 d . . .
O28 O 0.1071(11) 0.1736(10) 0.2108(6) 0.136(7) Uani 1 1 d . . .
O29 O 0.0786(11) -0.0374(8) 0.2345(7) 0.141(7) Uani 1 1 d . . .
O30 O 0.0131(10) 0.0654(10) 0.3411(5) 0.152(8) Uani 1 1 d . . .
O31 O -0.2204(11) -0.0135(8) 0.4198(6) 0.134(7) Uani 1 1 d . . .
O32 O -0.1917(14) 0.1945(11) 0.3942(6) 0.142(8) Uani 1 1 d . . .
O33 O -0.4543(11) 0.0525(10) 0.3219(7) 0.142(7) Uani 1 1 d . . .
O34 O -0.4295(12) 0.2637(10) 0.2772(8) 0.173(8) Uani 1 1 d . . .
O35 O -0.3818(9) 0.1665(8) 0.1576(6) 0.111(5) Uani 1 1 d . . .
O36 O -0.1853(10) 0.2499(8) 0.0785(5) 0.124(6) Uani 1 1 d . . .
O37 O -0.2041(12) 0.0371(10) 0.1039(7) 0.140(7) Uani 1 1 d . . .
O38 O 0.0002(12) -0.0273(8) 0.1305(7) 0.124(6) Uani 1 1 d . . .
O39 O 0.1842(8) 0.0716(7) 0.1361(5) 0.088(4) Uani 1 1 d . . .
O40 O -0.0653(9) 0.1488(7) 0.0208(5) 0.101(5) Uani 1 1 d . . .
O41 O 0.1569(12) 0.0151(9) 0.0072(7) 0.131(7) Uani 1 1 d . . .
O42 O -0.0111(10) 0.3075(9) -0.0325(6) 0.133(7) Uani 1 1 d . . .
O43 O 0.0497(16) 0.1199(13) -0.0912(9) 0.167(10) Uani 1 1 d . . .
O44 O 0.0854(10) 0.3004(8) -0.1732(5) 0.129(6) Uani 1 1 d . . .
O45 O 0.2785(15) 0.4321(9) -0.2056(7) 0.192(11) Uani 1 1 d . . .
O46 O 0.3383(10) 0.2413(9) -0.2584(6) 0.111(5) Uani 1 1 d . . .
O47 O 0.5056(12) 0.3596(10) -0.1128(9) 0.173(9) Uani 1 1 d . . .
O48 O 0.5668(11) 0.1706(10) -0.1607(8) 0.151(8) Uani 1 1 d . . .
O49 O 0.4840(10) 0.1740(9) 0.0050(7) 0.146(7) Uani 1 1 d . . .
O50 O 0.3422(8) 0.0279(8) 0.0376(6) 0.105(5) Uani 1 1 d . . .
O51 O 0.2752(11) 0.2061(10) 0.0955(6) 0.134(7) Uani 1 1 d . . .
O52 O -0.0098(8) 0.2238(6) 0.1224(5) 0.085(4) Uani 1 1 d . . .
O53 O 0.0980(8) 0.2480(6) 0.0540(5) 0.079(4) Uani 1 1 d . . .
Ru1 Ru 0.27214(9) 0.37848(7) 0.35585(6) 0.0672(4) Uani 1 1 d . . .
Ru2 Ru 0.19510(9) 0.26037(7) 0.38131(6) 0.0687(4) Uani 1 1 d . A .
Ru3 Ru 0.03049(9) 0.33649(7) 0.36571(6) 0.0712(4) Uani 1 1 d . . .
Ru4 Ru 0.10135(9) 0.45751(7) 0.34033(7) 0.0736(5) Uani 1 1 d . A .
Ru5 Ru 0.24703(8) 0.52496(7) 0.33508(6) 0.0596(4) Uani 1 1 d . A .
Ru6 Ru 0.31035(8) 0.63617(6) 0.34056(5) 0.0552(4) Uani 1 1 d . A .
Ru7 Ru 0.27945(8) 0.77033(6) 0.35933(5) 0.0551(4) Uani 1 1 d . . .
Ru8 Ru 0.33594(9) 0.86609(6) 0.39611(5) 0.0573(4) Uani 1 1 d . A .
Ru9 Ru 0.50330(9) 0.78737(7) 0.40050(5) 0.0597(4) Uani 1 1 d . . .
Ru10 Ru 0.45043(8) 0.68829(6) 0.36536(5) 0.0540(4) Uani 1 1 d . A .
Ru11 Ru -0.04899(9) 0.09226(8) 0.23416(5) 0.0682(4) Uani 1 1 d . . .
Ru12 Ru -0.17584(9) 0.10134(8) 0.32211(5) 0.0685(4) Uani 1 1 d . D .
Ru13 Ru -0.30994(9) 0.13852(8) 0.25947(6) 0.0693(4) Uani 1 1 d . . .
Ru14 Ru -0.18701(9) 0.12984(8) 0.17021(5) 0.0659(4) Uani 1 1 d . D .
Ru15 Ru -0.00384(9) 0.12024(8) 0.12279(5) 0.0655(4) Uani 1 1 d . D .
Ru16 Ru 0.11845(9) 0.15157(8) 0.03582(5) 0.0677(4) Uani 1 1 d . D .
Ru17 Ru 0.15491(10) 0.22257(9) -0.07231(5) 0.0748(5) Uani 1 1 d . . .
Ru18 Ru 0.27233(11) 0.28411(9) -0.15556(6) 0.0837(5) Uani 1 1 d . D .
Ru19 Ru 0.40962(10) 0.23900(9) -0.09679(6) 0.0844(5) Uani 1 1 d . . .
Ru20 Ru 0.29678(10) 0.17477(9) -0.01080(6) 0.0785(5) Uani 1 1 d . D .
Se1 Se 0.12806(12) 0.36178(9) 0.42300(8) 0.0692(5) Uani 1 1 d . A .
Se2 Se 0.17266(13) 0.35670(10) 0.29773(8) 0.0775(6) Uani 1 1 d . A .
Se3 Se 0.42720(11) 0.81668(8) 0.31856(6) 0.0596(5) Uani 1 1 d . A .
Se4 Se 0.35606(11) 0.73822(8) 0.44115(6) 0.0591(5) Uani 1 1 d . A .
Se5 Se -0.18948(12) 0.03390(9) 0.25622(7) 0.0724(5) Uani 1 1 d . D .
Se6 Se -0.16962(12) 0.19712(9) 0.23567(7) 0.0686(5) Uani 1 1 d . D .
Se7 Se 0.25838(13) 0.30022(11) -0.06131(8) 0.0854(6) Uani 1 1 d . D .
Se8 Se 0.30558(12) 0.15903(10) -0.10432(7) 0.0793(6) Uani 1 1 d . D .

loop_
_atom_site_aniso_label
_atom_site_aniso_U_11
_atom_site_aniso_U_22
_atom_site_aniso_U_33
_atom_site_aniso_U_23
_atom_site_aniso_U_13
_atom_site_aniso_U_12
C1 0.053(13) 0.047(11) 0.145(19) -0.017(12) -0.012(13) -0.003(10)
C2 0.032(10) 0.074(13) 0.116(16) -0.014(12) -0.010(10) -0.010(9)
C3 0.075(14) 0.046(11) 0.131(17) -0.033(11) -0.047(13) 0.009(10)
C4 0.069(14) 0.072(15) 0.13(2) -0.050(15) -0.002(14) 0.002(12)
C5 0.109(19) 0.077(16) 0.090(16) -0.011(13) 0.021(13) 0.032(14)
C6 0.063(14) 0.067(13) 0.129(19) -0.021(13) -0.029(13) -0.003(12)
C7 0.106(17) 0.081(14) 0.139(19) -0.026(14) -0.047(15) -0.060(13)
C9 0.064(13) 0.081(14) 0.15(2) 0.006(14) -0.071(14) -0.004(11)
C10 0.069(16) 0.057(15) 0.19(3) 0.007(15) -0.080(17) 0.004(12)
C11 0.076(14) 0.040(10) 0.097(15) -0.023(11) -0.019(12) -0.001(9)
C12 0.059(11) 0.030(8) 0.065(11) -0.006(8) -0.008(9) -0.023(8)
C13 0.041(10) 0.056(10) 0.073(11) -0.023(9) -0.028(9) 0.020(8)
C14 0.052(11) 0.048(10) 0.082(13) -0.009(10) -0.018(10) -0.008(8)
C15 0.063(13) 0.067(13) 0.108(17) -0.017(12) -0.008(12) -0.021(10)
C16 0.048(11) 0.036(9) 0.084(13) -0.002(9) -0.012(10) -0.012(8)
C17 0.075(14) 0.045(10) 0.084(13) -0.016(9) -0.018(11) -0.001(10)
C18 0.052(11) 0.036(9) 0.094(14) -0.008(10) -0.038(11) -0.004(8)
C19 0.082(13) 0.038(10) 0.096(14) -0.025(11) 0.004(11) -0.022(10)
C20 0.090(15) 0.077(13) 0.097(15) -0.029(12) -0.045(13) -0.008(11)
C21 0.048(13) 0.076(15) 0.14(2) -0.015(14) -0.010(13) 0.010(11)
C22 0.035(10) 0.071(12) 0.083(12) -0.016(10) -0.009(9) 0.012(9)
C23 0.075(14) 0.036(10) 0.098(15) -0.020(10) -0.047(12) 0.019(9)
C24 0.061(12) 0.072(13) 0.081(13) -0.026(11) -0.021(10) 0.019(11)
C25 0.081(11) 0.073(11) 0.080(12) 0.006(9) -0.016(9) 0.001(9)
C26 0.143(15) 0.081(11) 0.120(14) -0.023(10) 0.015(11) -0.040(10)
C28 0.089(16) 0.116(17) 0.031(10) 0.008(10) -0.004(10) -0.039(14)
C29 0.089(16) 0.080(14) 0.063(12) 0.004(11) -0.018(11) -0.012(12)
C30 0.069(14) 0.140(18) 0.037(11) 0.008(11) 0.018(10) 0.007(13)
C31 0.047(12) 0.14(2) 0.085(15) -0.057(15) -0.022(11) -0.001(12)
C32 0.060(13) 0.20(3) 0.028(12) 0.018(14) -0.012(10) 0.001(15)
C33 0.063(14) 0.19(2) 0.036(11) -0.036(13) -0.003(9) -0.021(15)
C34 0.059(14) 0.14(2) 0.102(16) -0.045(15) -0.022(12) 0.025(13)
C35 0.084(15) 0.078(13) 0.072(13) -0.027(11) 0.007(11) -0.025(12)
C36 0.106(16) 0.087(14) 0.054(12) 0.011(11) -0.048(11) -0.017(12)
C37 0.080(15) 0.129(19) 0.048(12) -0.039(12) 0.009(10) 0.000(13)
C38 0.080(15) 0.105(17) 0.083(14) -0.056(15) 0.014(11) -0.020(14)
C39 0.081(14) 0.085(13) 0.023(9) 0.004(9) 0.022(9) -0.043(11)
C40 0.045(11) 0.102(14) 0.066(12) -0.028(11) -0.008(9) -0.001(10)
C41 0.059(13) 0.13(2) 0.070(14) 0.022(15) -0.016(11) -0.028(14)
C42 0.055(13) 0.125(18) 0.067(13) 0.000(12) -0.001(11) -0.010(13)
C43 0.13(2) 0.19(3) 0.029(11) -0.003(15) -0.027(13) 0.06(2)
C44 0.055(12) 0.127(17) 0.057(12) 0.000(11) 0.000(10) 0.009(12)
C45 0.18(3) 0.103(19) 0.047(13) 0.029(13) -0.001(14) 0.014(19)
C46 0.077(14) 0.095(15) 0.069(14) -0.003(12) -0.031(12) -0.024(12)
C47 0.060(15) 0.14(2) 0.16(2) -0.037(19) 0.009(14) -0.035(15)
C48 0.053(14) 0.094(16) 0.119(18) -0.006(14) 0.005(12) -0.041(12)
C49 0.083(16) 0.14(2) 0.075(14) 0.022(13) -0.015(13) -0.030(14)
C50 0.071(13) 0.075(14) 0.096(15) 0.038(12) -0.042(12) -0.023(11)
C51 0.066(14) 0.18(2) 0.077(16) -0.022(16) -0.008(12) -0.035(15)
C52 0.081(11) 0.073(11) 0.080(12) 0.006(9) -0.016(9) 0.001(9)
C53 0.143(15) 0.081(11) 0.120(14) -0.023(10) 0.015(11) -0.040(10)
C55 0.049(12) 0.101(17) 0.16(2) -0.037(16) -0.030(13) -0.006(12)
C56 0.094(19) 0.081(15) 0.20(3) -0.048(17) 0.010(17) 0.028(14)
N1 0.044(9) 0.064(10) 0.112(12) -0.017(9) -0.014(8) -0.008(7)
N2 0.053(9) 0.052(8) 0.086(10) -0.015(7) -0.027(8) 0.000(7)
N3 0.113(14) 0.087(12) 0.098(13) 0.032(10) -0.035(11) -0.041(11)
O1 0.055(9) 0.123(12) 0.155(14) -0.036(10) 0.026(9) -0.010(9)
O2 0.074(10) 0.105(10) 0.120(12) -0.016(9) -0.038(9) -0.010(8)
O3 0.079(9) 0.059(8) 0.117(11) 0.002(7) -0.007(8) 0.002(7)
O4 0.157(15) 0.075(10) 0.094(11) 0.014(9) -0.001(11) -0.027(10)
O5 0.170(18) 0.092(12) 0.137(15) -0.036(11) 0.048(12) -0.005(12)
O6 0.057(10) 0.131(13) 0.138(14) -0.005(11) 0.032(9) -0.044(9)
O7 0.116(13) 0.172(16) 0.185(17) -0.082(14) -0.038(12) -0.062(12)
O9 0.116(13) 0.109(12) 0.144(14) 0.038(10) -0.061(11) -0.021(10)
O10 0.069(10) 0.059(10) 0.196(17) -0.023(10) -0.009(10) 0.002(8)
O11 0.116(12) 0.135(13) 0.074(10) -0.027(10) 0.005(9) -0.015(10)
O12 0.048(7) 0.066(8) 0.119(10) -0.011(7) -0.027(7) 0.002(6)
O13 0.041(7) 0.062(7) 0.149(12) -0.030(8) -0.028(7) -0.007(6)
O14 0.065(9) 0.117(11) 0.070(9) -0.002(8) -0.006(7) -0.019(8)
O15 0.134(13) 0.071(9) 0.109(11) -0.021(8) -0.069(10) 0.007(8)
O16 0.052(9) 0.113(11) 0.128(12) -0.003(9) -0.002(8) -0.023(8)
O17 0.076(9) 0.085(9) 0.176(14) -0.070(9) -0.073(10) 0.024(8)
O18 0.094(10) 0.113(11) 0.070(9) -0.058(8) -0.002(8) -0.008(8)
O19 0.145(14) 0.035(8) 0.163(14) -0.008(9) 0.018(11) -0.031(9)
O20 0.141(14) 0.148(14) 0.099(11) -0.033(10) -0.053(11) -0.012(11)
O21 0.078(11) 0.102(12) 0.210(18) 0.009(12) -0.025(11) -0.058(9)
O22 0.045(8) 0.077(8) 0.134(11) -0.046(8) -0.019(7) 0.008(6)
O23 0.057(8) 0.093(10) 0.083(9) -0.057(8) 0.020(7) -0.003(7)
O24 0.091(10) 0.055(8) 0.098(10) 0.005(7) -0.022(8) 0.011(7)
O25 0.067(8) 0.083(9) 0.065(8) 0.014(7) -0.011(6) -0.011(7)
O26 0.074(8) 0.044(6) 0.060(7) 0.006(6) -0.001(6) -0.024(6)
O28 0.098(13) 0.202(19) 0.124(13) -0.046(12) 0.020(10) -0.093(13)
O29 0.124(14) 0.118(13) 0.143(14) -0.005(11) -0.037(11) 0.055(11)
O30 0.079(10) 0.29(2) 0.059(9) -0.010(11) -0.030(8) 0.005(12)
O31 0.136(15) 0.126(14) 0.089(12) 0.030(10) 0.019(10) -0.021(11)
O32 0.174(18) 0.205(19) 0.058(11) -0.036(12) 0.003(11) -0.072(14)
O33 0.091(12) 0.201(18) 0.120(14) 0.001(12) 0.016(10) -0.081(12)
O34 0.106(15) 0.177(18) 0.23(2) -0.092(16) -0.021(14) 0.050(13)
O35 0.065(9) 0.160(14) 0.108(11) -0.018(10) -0.042(9) -0.005(9)
O36 0.130(13) 0.149(13) 0.057(9) 0.021(9) -0.026(9) 0.015(10)
O37 0.128(15) 0.196(19) 0.123(14) -0.098(13) 0.002(11) -0.022(13)
O38 0.156(16) 0.099(12) 0.137(14) -0.047(12) -0.034(11) -0.026(12)
O39 0.066(8) 0.129(11) 0.057(8) 0.000(7) -0.018(7) -0.006(8)
O40 0.087(10) 0.126(11) 0.098(10) -0.022(9) -0.048(9) -0.007(9)
O41 0.131(15) 0.117(14) 0.162(16) -0.086(13) -0.016(11) 0.007(12)
O42 0.056(9) 0.187(16) 0.119(13) -0.014(11) -0.001(9) 0.023(10)
O43 0.16(2) 0.21(2) 0.19(2) -0.100(17) -0.085(16) -0.028(15)
O44 0.097(11) 0.181(15) 0.075(10) 0.013(9) -0.029(9) 0.015(11)
O45 0.25(2) 0.110(14) 0.124(16) 0.044(12) 0.034(15) 0.024(15)
O46 0.103(12) 0.163(15) 0.069(10) -0.036(10) -0.006(9) -0.019(10)
O47 0.102(14) 0.153(18) 0.27(2) -0.061(17) 0.003(15) -0.055(13)
O48 0.065(12) 0.169(17) 0.203(19) -0.060(14) 0.041(12) -0.025(11)
O49 0.076(10) 0.209(18) 0.134(14) 0.038(12) -0.053(10) -0.051(11)
O50 0.077(10) 0.101(11) 0.111(11) 0.020(9) -0.019(8) -0.012(9)
O51 0.129(14) 0.224(19) 0.062(10) -0.029(11) -0.014(9) -0.067(13)
O52 0.089(9) 0.087(9) 0.063(8) -0.001(7) 0.000(7) -0.013(8)
O53 0.071(9) 0.084(9) 0.079(8) -0.006(7) -0.008(7) -0.026(7)
Ru1 0.0458(8) 0.0529(9) 0.1004(12) -0.0106(8) -0.0185(8) -0.0055(7)
Ru2 0.0599(10) 0.0481(9) 0.0973(11) -0.0129(8) -0.0163(8) -0.0089(7)
Ru3 0.0536(9) 0.0609(9) 0.1019(12) -0.0126(9) -0.0228(8) -0.0150(7)
Ru4 0.0522(9) 0.0523(9) 0.1153(13) -0.0052(9) -0.0305(9) -0.0091(7)
Ru5 0.0444(8) 0.0524(8) 0.0807(10) -0.0095(7) -0.0144(7) -0.0095(7)
Ru6 0.0450(8) 0.0492(8) 0.0685(9) -0.0074(7) -0.0101(7) -0.0088(6)
Ru7 0.0434(8) 0.0529(8) 0.0653(9) -0.0096(7) -0.0102(7) -0.0034(6)
Ru8 0.0471(8) 0.0526(8) 0.0688(9) -0.0132(7) -0.0058(7) -0.0049(7)
Ru9 0.0451(8) 0.0603(9) 0.0732(9) -0.0154(8) -0.0101(7) -0.0068(7)
Ru10 0.0400(8) 0.0529(8) 0.0645(9) -0.0098(7) -0.0071(7) -0.0036(6)
Ru11 0.0515(9) 0.0931(11) 0.0528(8) -0.0065(8) -0.0066(7) -0.0109(8)
Ru12 0.0576(9) 0.0892(11) 0.0526(9) -0.0063(8) -0.0065(7) -0.0142(8)
Ru13 0.0513(9) 0.0873(11) 0.0682(10) -0.0203(8) -0.0066(7) -0.0079(8)
Ru14 0.0551(9) 0.0862(11) 0.0556(9) -0.0135(8) -0.0093(7) -0.0130(8)
Ru15 0.0589(9) 0.0806(10) 0.0542(9) -0.0108(8) -0.0058(7) -0.0152(8)
Ru16 0.0609(10) 0.0858(11) 0.0520(8) -0.0080(8) -0.0072(7) -0.0148(8)
Ru17 0.0589(10) 0.1043(12) 0.0512(9) -0.0047(8) -0.0090(7) -0.0078(9)
Ru18 0.0760(11) 0.0980(12) 0.0572(9) 0.0034(9) -0.0038(8) -0.0039(9)
Ru19 0.0612(10) 0.0992(12) 0.0784(11) 0.0034(10) -0.0058(8) -0.0192(9)
Ru20 0.0605(10) 0.1061(13) 0.0594(9) 0.0018(9) -0.0128(8) -0.0174(9)
Se1 0.0564(11) 0.0590(11) 0.0943(14) -0.0186(10) -0.0180(10) -0.0068(9)
Se2 0.0686(13) 0.0737(13) 0.0894(14) -0.0096(11) -0.0205(11) -0.0149(10)
Se3 0.0515(10) 0.0578(11) 0.0608(11) -0.0049(9) -0.0044(8) -0.0058(8)
Se4 0.0520(10) 0.0576(11) 0.0598(10) -0.0049(9) -0.0052(8) -0.0064(8)
Se5 0.0656(12) 0.0725(12) 0.0721(12) -0.0091(10) -0.0044(10) -0.0125(10)
Se6 0.0667(12) 0.0753(12) 0.0647(11) -0.0118(10) -0.0135(9) -0.0168(10)
Se7 0.0760(14) 0.0982(15) 0.0712(13) -0.0063(11) -0.0093(11) -0.0100(12)
Se8 0.0650(12) 0.0952(14) 0.0654(12) -0.0041(11) -0.0077(10) -0.0067(11)

loop_
_atom_type_symbol
_atom_type_description
_atom_type_scat_dispersion_real
_atom_type_scat_dispersion_imag
_atom_type_scat_source
C C 0.0033 0.0016 'International Tables Vol C Tables 4.2.6.8 and 6.1.1.4'
H H 0.0000 0.0000 'International Tables Vol C Tables 4.2.6.8 and 6.1.1.4'
N N 0.0061 0.0033 'International Tables Vol C Tables 4.2.6.8 and 6.1.1.4'
O O 0.0106 0.0060 'International Tables Vol C Tables 4.2.6.8 and 6.1.1.4'
Ru Ru -1.2594 0.8363 'International Tables Vol C Tables 4.2.6.8 and 6.1.1.4'
Se Se -0.0929 2.2259 'International Tables Vol C Tables 4.2.6.8 and 6.1.1.4'

loop_
_geom_angle_atom_site_label_1
_geom_angle_atom_site_label_2
_geom_angle_atom_site_label_3
_geom_angle
O1 C1 Ru1 172.4(18)
O2 C2 Ru1 179.1(17)
O3 C3 Ru2 140.8(14)
O3 C3 Ru1 134.7(14)
Ru2 C3 Ru1 84.3(6)
O4 C4 Ru2 176.4(19)
O5 C5 Ru2 176(3)
O6 C6 Ru3 176(2)
O7 C7 Ru3 174(2)
O8 C8 Ru3 147(3)
O8 C8 Ru4 131(3)
Ru3 C8 Ru4 81.3(14)
O8A C8A Ru3 135(3)
O8A C8A Ru4 137(3)
Ru3 C8A Ru4 85.2(16)
O9 C9 Ru4 175.1(18)
O10 C10 Ru4 175(2)
O11 C11 Ru5 177.8(18)
O12 C12 Ru6 136.8(11)
O12 C12 Ru5 138.0(12)
Ru6 C12 Ru5 85.3(6)
O13 C13 Ru5 140.3(13)
O13 C13 Ru6 135.4(13)
Ru5 C13 Ru6 84.3(6)
O14 C14 Ru6 178.2(16)
O15 C15 Ru7 173.0(17)
O16 C16 Ru7 174.3(15)
O17 C17 Ru8 142.9(14)
O17 C17 Ru7 134.0(14)
Ru8 C17 Ru7 83.1(6)
O18 C18 Ru8 177.1(14)
O19 C19 Ru8 175.2(17)
O20 C20 Ru9 180(2)
O21 C21 Ru9 179(2)
O22 C22 Ru9 136.1(14)
O22 C22 Ru10 139.1(14)
Ru9 C22 Ru10 84.8(6)
O23 C23 Ru10 176.8(15)
O24 C24 Ru10 174.3(17)
O26 C25 O25 128(2)
O26 C25 C26 112(2)
O25 C25 C26 121(2)
C25 C26 C27A 125.1(17)
C25 C26 C27 118.1(15)
C27A C26 C27 55.9(7)
C25 C26 H26A 106.4
C27A C26 H26A 106.1
C27 C26 H26A 134.5
C25 C26 H26B 106.0
C27A C26 H26B 105.8
C27 C26 H26B 53.7
H26A C26 H26B 106.3
C26 C27A H27A 109.5
C26 C27A H27B 109.5
H27A C27A H27B 109.5
C26 C27A H27C 109.5
H27A C27A H27C 109.5
H27B C27A H27C 109.5
C26 C27 H26B 39.5
C26 C27 H27D 109.5
H26B C27 H27D 105.3
C26 C27 H27E 109.5
H26B C27 H27E 74.6
H27D C27 H27E 109.5
C26 C27 H27F 109.5
H26B C27 H27F 140.7
H27D C27 H27F 109.5
H27E C27 H27F 109.5
O28 C28 Ru11 176(2)
O29 C29 Ru11 172(2)
O30 C30 Ru12 140.9(15)
O30 C30 Ru11 136.7(15)
Ru12 C30 Ru11 82.1(8)
O31 C31 Ru12 178(2)
O32 C32 Ru12 170(2)
O33 C33 Ru13 176.4(19)
O34 C34 Ru13 175(2)
O35 C35 Ru13 139.1(16)
O35 C35 Ru14 138.9(16)
Ru13 C35 Ru14 82.0(8)
O36 C36 Ru14 175.9(18)
O37 C37 Ru14 174(2)
O38 C38 Ru15 171(2)
O39 C39 Ru15 139.6(12)
O39 C39 Ru16 139.0(14)
Ru15 C39 Ru16 81.4(7)
O40 C40 Ru15 136.3(15)
O40 C40 Ru16 140.7(15)
Ru15 C40 Ru16 83.0(7)
O41 C41 Ru16 178(2)
O42 C42 Ru17 174(2)
O43 C43 Ru17 174(2)
O44 C44 Ru18 142.6(16)
O44 C44 Ru17 133.7(15)
Ru18 C44 Ru17 83.3(7)
O45 C45 Ru18 176(2)
O46 C46 Ru18 175.1(19)
O47 C47 Ru19 172(3)
O48 C48 Ru19 178(2)
O49 C49 Ru19 144.8(18)
O49 C49 Ru20 132.7(16)
Ru19 C49 Ru20 82.4(8)
O50 C50 Ru20 176(2)
O51 C51 Ru20 179(2)
O52 C52 O53 124(2)
O52 C52 C53 121(2)
O53 C52 C53 115(2)
C52 C53 C54A 124.8(19)
C52 C53 C54 113.9(16)
C54A C53 C54 38.3(5)
C52 C53 H53A 108.8
C54A C53 H53A 70.6
C54 C53 H53A 108.8
C52 C53 H53B 108.8
C54A C53 H53B 124.3
C54 C53 H53B 108.8
H53A C53 H53B 107.7
C53 C54 H54A 109.5
C53 C54 H54B 109.5
H54A C54 H54B 109.5
C53 C54 H54C 109.5
H54A C54 H54C 109.5
H54B C54 H54C 109.5
C53 C54A H54D 109.5
C53 C54A H54E 109.5
H54D C54A H54E 109.5
C53 C54A H54F 109.5
H54D C54A H54F 109.5
H54E C54A H54F 109.5
N1 C55 C56 113.6(15)
N1 C55 H55A 108.8
C56 C55 H55A 108.8
N1 C55 H55B 108.8
C56 C55 H55B 108.8
H55A C55 H55B 107.7
C55 C56 H56A 109.5
C55 C56 H56B 109.5
H56A C56 H56B 109.5
C55 C56 H56C 109.5
H56A C56 H56C 109.5
H56B C56 H56C 109.5
N1 C57 C58 110.8(13)
N1 C57 H57A 109.5
C58 C57 H57A 109.5
N1 C57 H57B 109.5
C58 C57 H57B 109.5
H57A C57 H57B 108.1
C57 C58 H58A 109.5
C57 C58 H58B 109.5
H58A C58 H58B 109.5
C57 C58 H58C 109.5
H58A C58 H58C 109.5
H58B C58 H58C 109.5
N1 C59 C60 114.0(17)
N1 C59 H59A 108.7
C60 C59 H59A 108.7
N1 C59 H59B 108.7
C60 C59 H59B 108.7
H59A C59 H59B 107.6
C59 C60 H60A 109.5
C59 C60 H60B 109.5
H60A C60 H60B 109.5
C59 C60 H60C 109.5
H60A C60 H60C 109.5
H60B C60 H60C 109.5
C62 C61 N1 115.3(18)
C62 C61 H61A 108.4
N1 C61 H61A 108.4
C62 C61 H61B 108.4
N1 C61 H61B 108.4
H61A C61 H61B 107.5
C61 C62 H62A 109.5
C61 C62 H62B 109.5
H62A C62 H62B 109.5
C61 C62 H62C 109.5
H62A C62 H62C 109.5
H62B C62 H62C 109.5
N2 C63 C64 116.1(17)
N2 C63 H63A 108.3
C64 C63 H63A 108.3
N2 C63 H63B 108.3
C64 C63 H63B 108.3
H63A C63 H63B 107.4
C63 C64 H64A 109.5
C63 C64 H64B 109.5
H64A C64 H64B 109.5
C63 C64 H64C 109.5
H64A C64 H64C 109.5
H64B C64 H64C 109.5
C66 C65 N2 115.3(18)
C66 C65 H65A 108.4
N2 C65 H65A 108.4
C66 C65 H65B 108.4
N2 C65 H65B 108.4
H65A C65 H65B 107.5
C65 C66 H66A 109.5
C65 C66 H66B 109.5
H66A C66 H66B 109.5
C65 C66 H66C 109.5
H66A C66 H66C 109.5
H66B C66 H66C 109.5
C68 C67 N2 108.1(17)
C68 C67 H67A 110.1
N2 C67 H67A 110.1
C68 C67 H67B 110.1
N2 C67 H67B 110.1
H67A C67 H67B 108.4
C67 C68 H68A 109.5
C67 C68 H68B 109.5
H68A C68 H68B 109.5
C67 C68 H68C 109.5
H68A C68 H68C 109.5
H68B C68 H68C 109.5
N2 C69 C70 117.0(18)
N2 C69 H69A 108.1
C70 C69 H69A 108.1
N2 C69 H69B 108.1
C70 C69 H69B 108.1
H69A C69 H69B 107.3
C69 C70 H70A 109.5
C69 C70 H70B 109.5
H70A C70 H70B 109.5
C69 C70 H70C 109.5
H70A C70 H70C 109.5
H70B C70 H70C 109.5
N3 C71 C72 118(2)
N3 C71 H71A 107.9
C72 C71 H71A 107.9
N3 C71 H71B 107.9
C72 C71 H71B 107.9
H71A C71 H71B 107.2
C71 C72 H72A 109.5
C71 C72 H72B 109.5
H72A C72 H72B 109.5
C71 C72 H72C 109.5
H72A C72 H72C 109.5
H72B C72 H72C 109.5
C74 C73 N3 123(3)
C74 C73 H73A 106.5
N3 C73 H73A 106.5
C74 C73 H73B 106.5
N3 C73 H73B 106.5
H73A C73 H73B 106.5
C73 C74 H74A 109.5
C73 C74 H74B 109.5
H74A C74 H74B 109.5
C73 C74 H74C 109.5
H74A C74 H74C 109.5
H74B C74 H74C 109.5
C76 C75 N3 117(3)
C76 C75 H75A 108.0
N3 C75 H75A 108.0
C76 C75 H75B 108.0
N3 C75 H75B 108.0
H75A C75 H75B 107.3
C75 C76 H76A 109.5
C75 C76 H76B 109.5
H76A C76 H76B 109.5
C75 C76 H76C 109.5
H76A C76 H76C 109.5
H76B C76 H76C 109.5
C78 C77 N3 110(2)
C78 C77 H77A 109.6
N3 C77 H77A 109.6
C78 C77 H77B 109.6
N3 C77 H77B 109.6
H77A C77 H77B 108.1
C77 C78 H78A 109.5
C77 C78 H78B 109.5
H78A C78 H78B 109.5
C77 C78 H78C 109.5
H78A C78 H78C 109.5
H78B C78 H78C 109.5
C57 N1 C59 114.9(15)
C57 N1 C55 115.9(16)
C59 N1 C55 101.5(14)
C57 N1 C61 103.6(13)
C59 N1 C61 111.9(15)
C55 N1 C61 109.1(15)
C69 N2 C67 113.9(15)
C69 N2 C65 104.9(14)
C67 N2 C65 116.1(15)
C69 N2 C63 108.6(14)
C67 N2 C63 103.1(13)
C65 N2 C63 110.0(14)
C71 N3 C77 114(2)
C71 N3 C73 114(2)
C77 N3 C73 102.2(18)
C71 N3 C75 105.9(19)
C77 N3 C75 111.4(18)
C73 N3 C75 110(2)
C25 O25 Ru5 122.9(14)
C25 O26 Ru6 121.5(13)
C52 O52 Ru15 125.8(14)
C52 O53 Ru16 122.8(13)
C2 Ru1 C1 92.8(9)
C2 Ru1 C3 89.3(7)
C1 Ru1 C3 92.3(7)
C2 Ru1 Se2 173.9(6)
C1 Ru1 Se2 93.2(6)
C3 Ru1 Se2 90.8(5)
C2 Ru1 Se1 94.7(6)
C1 Ru1 Se1 171.5(6)
C3 Ru1 Se1 91.7(6)
Se2 Ru1 Se1 79.22(7)
C2 Ru1 Ru2 119.0(6)
C1 Ru1 Ru2 121.5(6)
C3 Ru1 Ru2 45.8(5)
Se2 Ru1 Ru2 57.67(6)
Se1 Ru1 Ru2 57.41(6)
C2 Ru1 Ru5 78.1(6)
C1 Ru1 Ru5 82.1(5)
C3 Ru1 Ru5 165.8(5)
Se2 Ru1 Ru5 102.40(6)
Se1 Ru1 Ru5 95.65(6)
Ru2 Ru1 Ru5 147.21(6)
C2 Ru1 Ru4 120.6(5)
C1 Ru1 Ru4 117.0(5)
C3 Ru1 Ru4 134.6(5)
Se2 Ru1 Ru4 55.85(6)
Se1 Ru1 Ru4 55.45(5)
Ru2 Ru1 Ru4 88.75(6)
Ru5 Ru1 Ru4 58.98(5)
C4 Ru2 C5 93.0(8)
C4 Ru2 C3 98.4(8)
C5 Ru2 C3 98.9(9)
C4 Ru2 Se1 91.7(6)
C5 Ru2 Se1 164.3(7)
C3 Ru2 Se1 95.3(5)
C4 Ru2 Se2 165.4(6)
C5 Ru2 Se2 92.5(6)
C3 Ru2 Se2 94.0(5)
Se1 Ru2 Se2 79.57(7)
C4 Ru2 Ru1 126.7(6)
C5 Ru2 Ru1 128.5(7)
C3 Ru2 Ru1 49.9(5)
Se1 Ru2 Ru1 57.95(6)
Se2 Ru2 Ru1 57.80(6)
C4 Ru2 Ru3 108.3(6)
C5 Ru2 Ru3 107.2(7)
C3 Ru2 Ru3 141.2(5)
Se1 Ru2 Ru3 57.12(6)
Se2 Ru2 Ru3 57.16(6)
Ru1 Ru2 Ru3 91.29(5)
C7 Ru3 C6 87.9(9)
C7 Ru3 C8A 93.9(15)
C6 Ru3 C8A 105.0(15)
C7 Ru3 C8 104.9(12)
C6 Ru3 C8 88.8(14)
C8A Ru3 C8 19.7(13)
C7 Ru3 Se1 164.5(7)
C6 Ru3 Se1 95.2(6)
C8A Ru3 Se1 99.9(14)
C8 Ru3 Se1 90.4(10)
C7 Ru3 Se2 94.9(7)
C6 Ru3 Se2 169.2(5)
C8A Ru3 Se2 85.2(14)
C8 Ru3 Se2 100.5(12)
Se1 Ru3 Se2 79.41(7)
C7 Ru3 Ru4 131.1(7)
C6 Ru3 Ru4 126.8(6)
C8A Ru3 Ru4 48.6(12)
C8 Ru3 Ru4 51.6(10)
Se1 Ru3 Ru4 57.46(6)
Se2 Ru3 Ru4 57.81(6)
C7 Ru3 Ru2 107.9(7)
C6 Ru3 Ru2 112.2(5)
C8A Ru3 Ru2 137.1(12)
C8 Ru3 Ru2 141.3(9)
Se1 Ru3 Ru2 56.91(6)
Se2 Ru3 Ru2 57.08(6)
Ru4 Ru3 Ru2 90.83(6)
C9 Ru4 C10 90.0(9)
C9 Ru4 C8A 83.0(14)
C10 Ru4 C8A 98.0(15)
C9 Ru4 C8 94.2(11)
C10 Ru4 C8 83.4(13)
C8A Ru4 C8 18.5(12)
C9 Ru4 Se1 176.9(7)
C10 Ru4 Se1 92.8(6)
C8A Ru4 Se1 98.0(13)
C8 Ru4 Se1 87.5(9)
C9 Ru4 Se2 97.7(7)
C10 Ru4 Se2 172.3(6)
C8A Ru4 Se2 83.6(13)
C8 Ru4 Se2 96.6(11)
Se1 Ru4 Se2 79.47(7)
C9 Ru4 Ru3 121.9(6)
C10 Ru4 Ru3 118.4(7)
C8A Ru4 Ru3 46.2(11)
C8 Ru4 Ru3 47.1(9)
Se1 Ru4 Ru3 57.71(6)
Se2 Ru4 Ru3 57.67(6)
C9 Ru4 Ru5 82.7(6)
C10 Ru4 Ru5 77.3(6)
C8A Ru4 Ru5 164.9(12)
C8 Ru4 Ru5 160.4(11)
Se1 Ru4 Ru5 96.57(6)
Se2 Ru4 Ru5 102.97(7)
Ru3 Ru4 Ru5 148.40(6)
C9 Ru4 Ru1 121.3(6)
C10 Ru4 Ru1 119.4(5)
C8A Ru4 Ru1 133.1(11)
C8 Ru4 Ru1 135.4(8)
Se1 Ru4 Ru1 55.97(6)
Se2 Ru4 Ru1 55.78(6)
Ru3 Ru4 Ru1 89.12(5)
Ru5 Ru4 Ru1 59.76(5)
C11 Ru5 C13 86.7(7)
C11 Ru5 C12 90.7(6)
C13 Ru5 C12 93.9(6)
C11 Ru5 O25 176.4(7)
C13 Ru5 O25 95.9(6)
C12 Ru5 O25 91.6(5)
C11 Ru5 Ru6 99.6(5)
C13 Ru5 Ru6 49.0(4)
C12 Ru5 Ru6 47.0(4)
O25 Ru5 Ru6 84.0(4)
C11 Ru5 Ru4 90.4(6)
C13 Ru5 Ru4 161.0(4)
C12 Ru5 Ru4 104.9(4)
O25 Ru5 Ru4 86.3(4)
Ru6 Ru5 Ru4 149.74(6)
C11 Ru5 Ru1 91.1(5)
C13 Ru5 Ru1 100.0(4)
C12 Ru5 Ru1 166.0(4)
O25 Ru5 Ru1 86.0(4)
Ru6 Ru5 Ru1 145.84(6)
Ru4 Ru5 Ru1 61.26(5)
C14 Ru6 C12 86.8(7)
C14 Ru6 C13 89.1(7)
C12 Ru6 C13 92.3(6)
C14 Ru6 O26 177.5(6)
C12 Ru6 O26 93.4(5)
C13 Ru6 O26 93.5(5)
C14 Ru6 Ru5 98.2(5)
C12 Ru6 Ru5 47.7(4)
C13 Ru6 Ru5 46.7(5)
O26 Ru6 Ru5 83.8(3)
C14 Ru6 Ru7 91.5(5)
C12 Ru6 Ru7 104.8(4)
C13 Ru6 Ru7 162.9(4)
O26 Ru6 Ru7 86.0(3)
Ru5 Ru6 Ru7 149.64(6)
C14 Ru6 Ru10 91.4(5)
C12 Ru6 Ru10 165.3(4)
C13 Ru6 Ru10 102.2(4)
O26 Ru6 Ru10 87.8(3)
Ru5 Ru6 Ru10 146.83(6)
Ru7 Ru6 Ru10 60.69(4)
C16 Ru7 C15 91.6(7)
C16 Ru7 C17 89.6(7)
C15 Ru7 C17 90.9(7)
C16 Ru7 Se3 173.2(5)
C15 Ru7 Se3 95.2(6)
C17 Ru7 Se3 91.5(5)
C16 Ru7 Se4 94.0(5)
C15 Ru7 Se4 173.7(6)
C17 Ru7 Se4 91.9(5)
Se3 Ru7 Se4 79.18(6)
C16 Ru7 Ru8 119.0(5)
C15 Ru7 Ru8 122.2(5)
C17 Ru7 Ru8 46.5(5)
Se3 Ru7 Ru8 57.95(6)
Se4 Ru7 Ru8 56.99(5)
C16 Ru7 Ru6 76.3(5)
C15 Ru7 Ru6 82.1(5)
C17 Ru7 Ru6 164.1(5)
Se3 Ru7 Ru6 103.32(6)
Se4 Ru7 Ru6 96.45(6)
Ru8 Ru7 Ru6 148.13(6)
C16 Ru7 Ru10 119.5(4)
C15 Ru7 Ru10 118.7(6)
C17 Ru7 Ru10 135.4(5)
Se3 Ru7 Ru10 55.81(5)
Se4 Ru7 Ru10 55.78(5)
Ru8 Ru7 Ru10 88.91(5)
Ru6 Ru7 Ru10 59.88(4)
C19 Ru8 C18 91.5(7)
C19 Ru8 C17 98.0(7)
C18 Ru8 C17 100.0(7)
C19 Ru8 Se4 165.6(6)
C18 Ru8 Se4 90.5(4)
C17 Ru8 Se4 95.7(4)
C19 Ru8 Se3 95.2(5)
C18 Ru8 Se3 163.4(4)
C17 Ru8 Se3 94.1(5)
Se4 Ru8 Se3 79.37(6)
C19 Ru8 Ru7 129.9(5)
C18 Ru8 Ru7 127.2(5)
C17 Ru8 Ru7 50.4(5)
Se4 Ru8 Ru7 57.89(5)
Se3 Ru8 Ru7 57.41(6)
C19 Ru8 Ru9 108.4(5)
C18 Ru8 Ru9 106.6(4)
C17 Ru8 Ru9 141.5(5)
Se4 Ru8 Ru9 57.49(5)
Se3 Ru8 Ru9 56.84(5)
Ru7 Ru8 Ru9 91.16(5)
C20 Ru9 C21 87.8(9)
C20 Ru9 C22 95.4(7)
C21 Ru9 C22 102.5(8)
C20 Ru9 Se3 172.2(6)
C21 Ru9 Se3 94.4(7)
C22 Ru9 Se3 91.5(5)
C20 Ru9 Se4 96.9(6)
C21 Ru9 Se4 161.9(5)
C22 Ru9 Se4 94.4(5)
Se3 Ru9 Se4 78.82(6)
C20 Ru9 Ru10 125.6(6)
C21 Ru9 Ru10 132.3(7)
C22 Ru9 Ru10 48.1(5)
Se3 Ru9 Ru10 57.46(5)
Se4 Ru9 Ru10 57.34(6)
C20 Ru9 Ru8 115.0(6)
C21 Ru9 Ru8 106.1(5)
C22 Ru9 Ru8 138.4(5)
Se3 Ru9 Ru8 57.17(5)
Se4 Ru9 Ru8 56.15(5)
Ru10 Ru9 Ru8 90.44(5)
C24 Ru10 C23 91.1(7)
C24 Ru10 C22 91.9(7)
C23 Ru10 C22 90.0(7)
C24 Ru10 Se3 172.0(5)
C23 Ru10 Se3 96.5(5)
C22 Ru10 Se3 90.9(4)
C24 Ru10 Se4 93.0(5)
C23 Ru10 Se4 174.0(4)
C22 Ru10 Se4 94.2(5)
Se3 Ru10 Se4 79.25(6)
C24 Ru10 Ru9 119.9(5)
C23 Ru10 Ru9 123.2(6)
C22 Ru10 Ru9 47.1(5)
Se3 Ru10 Ru9 57.68(5)
Se4 Ru10 Ru9 57.95(6)
C24 Ru10 Ru6 75.5(5)
C23 Ru10 Ru6 80.6(5)
C22 Ru10 Ru6 164.0(4)
Se3 Ru10 Ru6 102.97(6)
Se4 Ru10 Ru6 96.21(6)
Ru9 Ru10 Ru6 148.41(6)
C24 Ru10 Ru7 117.9(5)
C23 Ru10 Ru7 118.2(4)
C22 Ru10 Ru7 136.5(5)
Se3 Ru10 Ru7 55.82(5)
Se4 Ru10 Ru7 55.91(5)
Ru9 Ru10 Ru7 89.48(5)
Ru6 Ru10 Ru7 59.43(4)
C29 Ru11 C28 89.8(9)
C29 Ru11 C30 90.5(7)
C28 Ru11 C30 87.3(8)
C29 Ru11 Se5 94.8(6)
C28 Ru11 Se5 175.4(6)
C30 Ru11 Se5 92.5(6)
C29 Ru11 Se6 173.4(6)
C28 Ru11 Se6 96.2(6)
C30 Ru11 Se6 92.6(5)
Se5 Ru11 Se6 79.25(7)
C29 Ru11 Ru12 121.4(5)
C28 Ru11 Ru12 119.7(6)
C30 Ru11 Ru12 47.5(5)
Se5 Ru11 Ru12 57.45(6)
Se6 Ru11 Ru12 57.66(6)
C29 Ru11 Ru15 83.2(5)
C28 Ru11 Ru15 75.9(5)
C30 Ru11 Ru15 162.0(6)
Se5 Ru11 Ru15 104.83(7)
Se6 Ru11 Ru15 95.50(6)
Ru12 Ru11 Ru15 148.44(6)
C29 Ru11 Ru14 118.4(6)
C28 Ru11 Ru14 121.9(5)
C30 Ru11 Ru14 136.5(5)
Se5 Ru11 Ru14 55.85(5)
Se6 Ru11 Ru14 55.86(5)
Ru12 Ru11 Ru14 89.07(5)
Ru15 Ru11 Ru14 60.35(5)
C32 Ru12 C31 88.5(8)
C32 Ru12 C30 97.9(9)
C31 Ru12 C30 96.1(7)
C32 Ru12 Se5 166.2(5)
C31 Ru12 Se5 95.3(6)
C30 Ru12 Se5 95.0(6)
C32 Ru12 Se6 94.4(6)
C31 Ru12 Se6 168.2(5)
C30 Ru12 Se6 94.9(5)
Se5 Ru12 Se6 79.40(7)
C32 Ru12 Ru11 128.8(7)
C31 Ru12 Ru11 128.0(5)
C30 Ru12 Ru11 50.4(5)
Se5 Ru12 Ru11 57.69(6)
Se6 Ru12 Ru11 57.69(6)
C32 Ru12 Ru13 109.2(5)
C31 Ru12 Ru13 111.5(5)
C30 Ru12 Ru13 141.2(5)
Se5 Ru12 Ru13 57.03(6)
Se6 Ru12 Ru13 56.77(6)
Ru11 Ru12 Ru13 90.78(6)
C34 Ru13 C33 90.8(10)
C34 Ru13 C35 93.5(8)
C33 Ru13 C35 101.6(7)
C34 Ru13 Se6 93.5(7)
C33 Ru13 Se6 162.4(5)
C35 Ru13 Se6 95.1(5)
C34 Ru13 Se5 170.3(7)
C33 Ru13 Se5 94.1(7)
C35 Ru13 Se5 93.7(5)
Se6 Ru13 Se5 79.31(7)
C34 Ru13 Ru14 123.8(7)
C33 Ru13 Ru14 131.7(6)
C35 Ru13 Ru14 49.7(6)
Se6 Ru13 Ru14 57.76(6)
Se5 Ru13 Ru14 57.64(6)
C34 Ru13 Ru12 113.9(6)
C33 Ru13 Ru12 105.8(5)
C35 Ru13 Ru12 140.4(6)
Se6 Ru13 Ru12 56.98(5)
Se5 Ru13 Ru12 56.66(6)
Ru14 Ru13 Ru12 90.74(6)
C36 Ru14 C37 90.8(8)
C36 Ru14 C35 88.1(8)
C37 Ru14 C35 88.7(8)
C36 Ru14 Se5 173.3(6)
C37 Ru14 Se5 95.8(6)
C35 Ru14 Se5 92.8(5)
C36 Ru14 Se6 94.0(6)
C37 Ru14 Se6 174.6(6)
C35 Ru14 Se6 94.0(5)
Se5 Ru14 Se6 79.35(7)
C36 Ru14 Ru13 118.9(6)
C37 Ru14 Ru13 121.8(6)
C35 Ru14 Ru13 48.3(5)
Se5 Ru14 Ru13 57.83(6)
Se6 Ru14 Ru13 57.65(6)
C36 Ru14 Ru15 76.4(6)
C37 Ru14 Ru15 84.3(6)
C35 Ru14 Ru15 162.8(5)
Se5 Ru14 Ru15 103.51(7)
Se6 Ru14 Ru15 94.41(7)
Ru13 Ru14 Ru15 147.11(7)
C36 Ru14 Ru11 119.9(6)
C37 Ru14 Ru11 119.2(6)
C35 Ru14 Ru11 137.7(5)
Se5 Ru14 Ru11 55.90(6)
Se6 Ru14 Ru11 55.98(6)
Ru13 Ru14 Ru11 89.41(5)
Ru15 Ru14 Ru11 58.69(5)
C38 Ru15 C40 92.8(8)
C38 Ru15 C39 87.6(8)
C40 Ru15 C39 95.8(6)
C38 Ru15 O52 173.4(7)
C40 Ru15 O52 92.2(6)
C39 Ru15 O52 96.3(6)
C38 Ru15 Ru16 103.1(6)
C40 Ru15 Ru16 48.7(5)
C39 Ru15 Ru16 49.6(4)
O52 Ru15 Ru16 83.5(3)
C38 Ru15 Ru11 86.0(6)
C40 Ru15 Ru11 162.4(5)
C39 Ru15 Ru11 101.7(4)
O52 Ru15 Ru11 87.9(3)
Ru16 Ru15 Ru11 148.46(7)
C38 Ru15 Ru14 87.1(6)
C40 Ru15 Ru14 101.5(5)
C39 Ru15 Ru14 162.2(4)
O52 Ru15 Ru14 87.6(4)
Ru16 Ru15 Ru14 148.16(6)
Ru11 Ru15 Ru14 60.96(5)
C41 Ru16 C40 87.6(8)
C41 Ru16 C39 88.1(7)
C40 Ru16 C39 94.8(7)
C41 Ru16 O53 176.8(7)
C40 Ru16 O53 95.2(6)
C39 Ru16 O53 93.3(6)
C41 Ru16 Ru15 99.4(6)
C40 Ru16 Ru15 48.3(5)
C39 Ru16 Ru15 49.0(5)
O53 Ru16 Ru15 83.6(3)
C41 Ru16 Ru17 90.7(6)
C40 Ru16 Ru17 101.8(5)
C39 Ru16 Ru17 163.3(5)
O53 Ru16 Ru17 87.2(3)
Ru15 Ru16 Ru17 147.34(7)
C41 Ru16 Ru20 88.7(6)
C40 Ru16 Ru20 162.3(5)
C39 Ru16 Ru20 102.4(5)
O53 Ru16 Ru20 88.2(3)
Ru15 Ru16 Ru20 149.36(7)
Ru17 Ru16 Ru20 60.94(5)
C42 Ru17 C43 94.5(9)
C42 Ru17 C44 90.1(7)
C43 Ru17 C44 88.9(8)
C42 Ru17 Se8 171.7(7)
C43 Ru17 Se8 93.7(7)
C44 Ru17 Se8 91.2(5)
C42 Ru17 Se7 92.2(7)
C43 Ru17 Se7 173.1(7)
C44 Ru17 Se7 92.8(6)
Se8 Ru17 Se7 79.61(8)
C42 Ru17 Ru18 118.6(6)
C43 Ru17 Ru18 119.6(6)
C44 Ru17 Ru18 46.6(5)
Se8 Ru17 Ru18 57.61(6)
Se7 Ru17 Ru18 58.00(7)
C42 Ru17 Ru16 77.5(5)
C43 Ru17 Ru16 82.6(5)
C44 Ru17 Ru16 164.3(5)
Se8 Ru17 Ru16 102.50(7)
Se7 Ru17 Ru16 97.18(7)
Ru18 Ru17 Ru16 148.74(7)
C42 Ru17 Ru20 118.7(6)
C43 Ru17 Ru20 119.0(6)
C44 Ru17 Ru20 135.5(5)
Se8 Ru17 Ru20 55.69(6)
Se7 Ru17 Ru20 55.73(6)
Ru18 Ru17 Ru20 88.92(6)
Ru16 Ru17 Ru20 60.12(5)
C46 Ru18 C45 90.8(9)
C46 Ru18 C44 98.0(8)
C45 Ru18 C44 100.6(10)
C46 Ru18 Se8 91.6(6)
C45 Ru18 Se8 164.6(9)
C44 Ru18 Se8 94.1(6)
C46 Ru18 Se7 164.4(5)
C45 Ru18 Se7 94.5(7)
C44 Ru18 Se7 95.4(5)
Se8 Ru18 Se7 79.60(7)
C46 Ru18 Ru17 127.5(6)
C45 Ru18 Ru17 130.4(7)
C44 Ru18 Ru17 50.2(5)
Se8 Ru18 Ru17 57.82(6)
Se7 Ru18 Ru17 57.76(7)
C46 Ru18 Ru19 107.1(5)
C45 Ru18 Ru19 107.4(8)
C44 Ru18 Ru19 141.6(5)
Se8 Ru18 Ru19 57.43(6)
Se7 Ru18 Ru19 57.29(6)
Ru17 Ru18 Ru19 91.48(6)
C47 Ru19 C48 88.0(9)
C47 Ru19 C49 100.5(11)
C48 Ru19 C49 100.0(9)
C47 Ru19 Se8 162.1(8)
C48 Ru19 Se8 92.4(6)
C49 Ru19 Se8 97.1(7)
C47 Ru19 Se7 96.6(7)
C48 Ru19 Se7 165.8(6)
C49 Ru19 Se7 92.4(6)
Se8 Ru19 Se7 79.24(8)
C47 Ru19 Ru20 134.3(8)
C48 Ru19 Ru20 126.9(6)
C49 Ru19 Ru20 50.5(6)
Se8 Ru19 Ru20 57.43(6)
Se7 Ru19 Ru20 57.49(6)
C47 Ru19 Ru18 106.3(8)
C48 Ru19 Ru18 108.6(6)
C49 Ru19 Ru18 141.0(6)
Se8 Ru19 Ru18 56.81(6)
Se7 Ru19 Ru18 57.23(6)
Ru20 Ru19 Ru18 90.75(6)
C50 Ru20 C51 88.4(10)
C50 Ru20 C49 89.9(8)
C51 Ru20 C49 87.8(9)
C50 Ru20 Se8 96.6(7)
C51 Ru20 Se8 174.5(7)
C49 Ru20 Se8 94.6(6)
C50 Ru20 Se7 176.1(7)
C51 Ru20 Se7 95.4(8)
C49 Ru20 Se7 90.1(6)
Se8 Ru20 Se7 79.56(7)
C50 Ru20 Ru19 119.9(6)
C51 Ru20 Ru19 121.5(7)
C49 Ru20 Ru19 47.1(5)
Se8 Ru20 Ru19 57.76(7)
Se7 Ru20 Ru19 57.78(6)
C50 Ru20 Ru16 84.7(6)
C51 Ru20 Ru16 76.5(6)
C49 Ru20 Ru16 163.5(6)
Se8 Ru20 Ru16 101.50(7)
Se7 Ru20 Ru16 96.31(7)
Ru19 Ru20 Ru16 147.48(7)
C50 Ru20 Ru17 122.3(6)
C51 Ru20 Ru17 119.5(6)
C49 Ru20 Ru17 135.7(5)
Se8 Ru20 Ru17 55.62(6)
Se7 Ru20 Ru17 55.72(6)
Ru19 Ru20 Ru17 88.85(6)
Ru16 Ru20 Ru17 58.94(5)
Ru4 Se1 Ru2 100.81(8)
Ru4 Se1 Ru3 64.83(6)
Ru2 Se1 Ru3 65.97(6)
Ru4 Se1 Ru1 68.58(6)
Ru2 Se1 Ru1 64.64(6)
Ru3 Se1 Ru1 100.70(8)
Ru2 Se2 Ru3 65.76(6)
Ru2 Se2 Ru1 64.54(6)
Ru3 Se2 Ru1 100.62(8)
Ru2 Se2 Ru4 100.12(8)
Ru3 Se2 Ru4 64.52(7)
Ru1 Se2 Ru4 68.37(7)
Ru10 Se3 Ru7 68.36(6)
Ru10 Se3 Ru9 64.86(5)
Ru7 Se3 Ru9 101.19(7)
Ru10 Se3 Ru8 100.17(7)
Ru7 Se3 Ru8 64.64(6)
Ru9 Se3 Ru8 65.98(6)
Ru8 Se4 Ru10 101.18(7)
Ru8 Se4 Ru7 65.12(5)
Ru10 Se4 Ru7 68.31(6)
Ru8 Se4 Ru9 66.36(6)
Ru10 Se4 Ru9 64.70(6)
Ru7 Se4 Ru9 100.79(7)
Ru12 Se5 Ru14 100.78(8)
Ru12 Se5 Ru11 64.86(7)
Ru14 Se5 Ru11 68.25(6)
Ru12 Se5 Ru13 66.31(6)
Ru14 Se5 Ru13 64.53(6)
Ru11 Se5 Ru13 100.68(8)
Ru13 Se6 Ru14 64.59(6)
Ru13 Se6 Ru12 66.26(6)
Ru14 Se6 Ru12 100.44(8)
Ru13 Se6 Ru11 100.74(8)
Ru14 Se6 Ru11 68.15(6)
Ru12 Se6 Ru11 64.66(6)
Ru17 Se7 Ru20 68.55(7)
Ru17 Se7 Ru18 64.24(7)
Ru20 Se7 Ru18 100.11(9)
Ru17 Se7 Ru19 100.44(9)
Ru20 Se7 Ru19 64.73(7)
Ru18 Se7 Ru19 65.48(7)
Ru18 Se8 Ru17 64.57(7)
Ru18 Se8 Ru20 100.68(9)
Ru17 Se8 Ru20 68.69(7)
Ru18 Se8 Ru19 65.77(7)
Ru17 Se8 Ru19 100.64(9)
Ru20 Se8 Ru19 64.80(7)

loop_
_geom_bond_atom_site_label_1
_geom_bond_atom_site_label_2
_geom_bond_distance
C1 O1 1.15(2)
C1 Ru1 1.88(2)
C2 O2 1.18(2)
C2 Ru1 1.81(2)
C3 O3 1.204(17)
C3 Ru2 1.997(19)
C3 Ru1 2.129(16)
C4 O4 1.10(2)
C4 Ru2 1.94(3)
C5 O5 1.11(2)
C5 Ru2 1.95(3)
C6 O6 1.09(2)
C6 Ru3 1.96(3)
C7 O7 1.14(2)
C7 Ru3 1.84(2)
C8 O8 1.12(3)
C8 Ru3 2.06(4)
C8 Ru4 2.20(4)
C8A O8A 1.15(4)
C8A Ru3 2.01(4)
C8A Ru4 2.09(4)
C9 O9 1.096(19)
C9 Ru4 1.91(2)
C10 O10 1.09(3)
C10 Ru4 1.93(3)
C11 O11 1.126(19)
C11 Ru5 1.87(2)
C12 O12 1.189(16)
C12 Ru6 1.989(16)
C12 Ru5 2.010(14)
C13 O13 1.158(15)
C13 Ru5 1.980(16)
C13 Ru6 2.053(14)
C14 O14 1.138(18)
C14 Ru6 1.83(2)
C15 O15 1.11(2)
C15 Ru7 1.94(2)
C16 O16 1.135(18)
C16 Ru7 1.897(18)
C17 O17 1.144(17)
C17 Ru8 2.029(19)
C17 Ru7 2.156(16)
C18 O18 1.104(19)
C18 Ru8 1.93(2)
C19 O19 1.097(17)
C19 Ru8 1.907(18)
C20 O20 1.143(19)
C20 Ru9 1.88(2)
C21 O21 1.08(2)
C21 Ru9 1.90(2)
C22 O22 1.171(15)
C22 Ru9 2.046(16)
C22 Ru10 2.077(16)
C23 O23 1.092(19)
C23 Ru10 1.92(2)
C24 O24 1.106(18)
C24 Ru10 1.91(2)
C25 O26 1.25(2)
C25 O25 1.27(2)
C25 C26 1.50(3)
C26 C27A 1.520(18)
C26 C27 1.523(18)
C26 H26A 0.9700
C26 H26B 0.9700
C27A H27A 0.9600
C27A H27B 0.9600
C27A H27C 0.9600
C27 H26B 1.2288
C27 H27D 0.9600
C27 H27E 0.9600
C27 H27F 0.9600
C28 O28 1.06(2)
C28 Ru11 2.03(2)
C29 O29 1.070(19)
C29 Ru11 1.96(2)
C30 O30 1.15(2)
C30 Ru12 2.07(2)
C30 Ru11 2.162(19)
C31 O31 1.08(2)
C31 Ru12 1.98(3)
C32 O32 1.06(3)
C32 Ru12 1.97(3)
C33 O33 1.10(2)
C33 Ru13 1.97(2)
C34 O34 1.15(2)
C34 Ru13 1.83(2)
C35 O35 1.14(2)
C35 Ru13 2.089(19)
C35 Ru14 2.13(2)
C36 O36 1.125(17)
C36 Ru14 1.849(18)
C37 O37 1.14(2)
C37 Ru14 1.88(2)
C38 O38 1.12(2)
C38 Ru15 1.86(2)
C39 O39 1.118(18)
C39 Ru15 2.07(2)
C39 Ru16 2.087(16)
C40 O40 1.136(18)
C40 Ru15 2.037(17)
C40 Ru16 2.050(18)
C41 O41 1.11(3)
C41 Ru16 1.92(3)
C42 O42 1.13(2)
C42 Ru17 1.90(2)
C43 O43 1.06(4)
C43 Ru17 2.06(4)
C44 O44 1.160(19)
C44 Ru18 2.02(2)
C44 Ru17 2.133(18)
C45 O45 1.08(2)
C45 Ru18 1.91(2)
C46 O46 1.14(2)
C46 Ru18 1.90(2)
C47 O47 1.19(3)
C47 Ru19 1.84(3)
C48 O48 1.08(2)
C48 Ru19 1.97(2)
C49 O49 1.15(2)
C49 Ru19 2.052(19)
C49 Ru20 2.16(2)
C50 O50 1.118(18)
C50 Ru20 1.844(19)
C51 O51 1.14(2)
C51 Ru20 1.89(2)
C52 O52 1.22(2)
C52 O53 1.31(2)
C52 C53 1.44(3)
C53 C54A 1.46(2)
C53 C54 1.67(2)
C53 H53A 0.9700
C53 H53B 0.9700
C54 H54A 0.9600
C54 H54B 0.9600
C54 H54C 0.9600
C54A H54D 0.9600
C54A H54E 0.9600
C54A H54F 0.9600
C55 N1 1.46(2)
C55 C56 1.54(3)
C55 H55A 0.9700
C55 H55B 0.9700
C56 H56A 0.9600
C56 H56B 0.9600
C56 H56C 0.9600
C57 N1 1.45(2)
C57 C58 1.580(18)
C57 H57A 0.9700
C57 H57B 0.9700
C58 H58A 0.9600
C58 H58B 0.9600
C58 H58C 0.9600
C59 N1 1.45(2)
C59 C60 1.55(3)
C59 H59A 0.9700
C59 H59B 0.9700
C60 H60A 0.9600
C60 H60B 0.9600
C60 H60C 0.9600
C61 C62 1.49(3)
C61 N1 1.54(2)
C61 H61A 0.9700
C61 H61B 0.9700
C62 H62A 0.9600
C62 H62B 0.9600
C62 H62C 0.9600
C63 N2 1.55(2)
C63 C64 1.57(3)
C63 H63A 0.9700
C63 H63B 0.9700
C64 H64A 0.9600
C64 H64B 0.9600
C64 H64C 0.9600
C65 C66 1.45(3)
C65 N2 1.51(2)
C65 H65A 0.9700
C65 H65B 0.9700
C66 H66A 0.9600
C66 H66B 0.9600
C66 H66C 0.9600
C67 C68 1.47(3)
C67 N2 1.48(2)
C67 H67A 0.9700
C67 H67B 0.9700
C68 H68A 0.9600
C68 H68B 0.9600
C68 H68C 0.9600
C69 N2 1.46(2)
C69 C70 1.53(3)
C69 H69A 0.9700
C69 H69B 0.9700
C70 H70A 0.9600
C70 H70B 0.9600
C70 H70C 0.9600
C71 N3 1.43(3)
C71 C72 1.54(3)
C71 H71A 0.9700
C71 H71B 0.9700
C72 H72A 0.9600
C72 H72B 0.9600
C72 H72C 0.9600
C73 C74 1.36(3)
C73 N3 1.49(3)
C73 H73A 0.9700
C73 H73B 0.9700
C74 H74A 0.9600
C74 H74B 0.9600
C74 H74C 0.9600
C75 C76 1.40(3)
C75 N3 1.53(3)
C75 H75A 0.9700
C75 H75B 0.9700
C76 H76A 0.9600
C76 H76B 0.9600
C76 H76C 0.9600
C77 C78 1.49(3)
C77 N3 1.49(3)
C77 H77A 0.9700
C77 H77B 0.9700
C78 H78A 0.9600
C78 H78B 0.9600
C78 H78C 0.9600
O25 Ru5 2.093(12)
O26 Ru6 2.135(10)
O52 Ru15 2.111(13)
O53 Ru16 2.120(13)
Ru1 Se2 2.597(2)
Ru1 Se1 2.599(2)
Ru1 Ru2 2.771(2)
Ru1 Ru5 2.8766(19)
Ru1 Ru4 2.9195(18)
Ru2 Se1 2.584(2)
Ru2 Se2 2.593(2)
Ru2 Ru3 2.8166(19)
Ru3 Se1 2.590(2)
Ru3 Se2 2.595(3)
Ru3 Ru4 2.773(2)
Ru4 Se1 2.583(2)
Ru4 Se2 2.599(3)
Ru4 Ru5 2.853(2)
Ru5 Ru6 2.7080(19)
Ru6 Ru7 2.8735(19)
Ru6 Ru10 2.8865(19)
Ru7 Se3 2.590(2)
Ru7 Se4 2.593(2)
Ru7 Ru8 2.778(2)
Ru7 Ru10 2.9099(16)
Ru8 Se4 2.5675(19)
Ru8 Se3 2.605(2)
Ru8 Ru9 2.8321(17)
Ru9 Se3 2.596(2)
Ru9 Se4 2.607(2)
Ru9 Ru10 2.781(2)
Ru10 Se3 2.5895(19)
Ru10 Se4 2.590(2)
Ru11 Se5 2.595(2)
Ru11 Se6 2.599(2)
Ru11 Ru12 2.779(2)
Ru11 Ru15 2.8438(19)
Ru11 Ru14 2.9103(18)
Ru12 Se5 2.588(3)
Ru12 Se6 2.598(2)
Ru12 Ru13 2.8365(19)
Ru13 Se6 2.592(2)
Ru13 Se5 2.599(2)
Ru13 Ru14 2.771(2)
Ru14 Se5 2.593(2)
Ru14 Se6 2.595(2)
Ru14 Ru15 2.893(2)
Ru15 Ru16 2.707(2)
Ru16 Ru17 2.8601(19)
Ru16 Ru20 2.895(2)
Ru17 Se8 2.585(2)
Ru17 Se7 2.591(3)
Ru17 Ru18 2.759(2)
Ru17 Ru20 2.9184(19)
Ru18 Se8 2.579(2)
Ru18 Se7 2.597(3)
Ru18 Ru19 2.810(2)
Ru19 Se8 2.597(3)
Ru19 Se7 2.599(3)
Ru19 Ru20 2.778(2)
Ru20 Se8 2.588(2)
Ru20 Se7 2.591(2)
